data_4338086
loop_
_publ_author_name
'Ryu, Hyunsoo'
'Park, Ki-Min'
'Ikeda, Mari'
'Habata, Yoichi'
'Lee, Shim Sung'

_publ_section_title
;
 A Ditopic O4S2 Macrocycle and Its Hard, Soft, and Hard/Soft Metal
 Complexes Exhibiting Endo-, Exo-, or Endo/Exocyclic Coordination:
 Synthesis, Crystal Structures, NMR Titration, and Physical Properties.
;
_journal_issue 8
_journal_name_full 'Inorganic chemistry'
_journal_page_first 4029
_journal_page_last 4038
_journal_paper_doi 10.1021/ic4030475
_journal_volume 53
_journal_year 2014
_chemical_formula_moiety 'C44 H56 Cu2 I2 O8 S4'
_chemical_formula_sum 'C44 H56 Cu2 I2 O8 S4'
_chemical_formula_weight 1222.01
_chemical_name_systematic
; 
 ? 
;
_space_group_IT_number 14
_symmetry_cell_setting monoclinic
_symmetry_space_group_name_Hall '-P 2ybc'
_symmetry_space_group_name_H-M 'P 1 21/c 1'
_atom_sites_solution_hydrogens geom
_atom_sites_solution_primary direct
_atom_sites_solution_secondary difmap
_audit_creation_method SHELXL-97
_cell_angle_alpha 90.00
_cell_angle_beta 120.884(4)
_cell_angle_gamma 90.00
_cell_formula_units_Z 2
_cell_length_a 9.1904(6)
_cell_length_b 20.0371(14)
_cell_length_c 15.1204(9)
_cell_measurement_reflns_used 9959
_cell_measurement_temperature 173(2)
_cell_measurement_theta_max 28.40
_cell_measurement_theta_min 2.57
_cell_volume 2389.6(3)
_computing_cell_refinement 'Bruker SAINT'
_computing_data_collection 'Bruker APEX2'
_computing_data_reduction 'Bruker SAINT'
_computing_molecular_graphics 'Bruker SHELXTL'
_computing_publication_material 'Bruker SHELXTL'
_computing_structure_refinement 'SHELXL-97 (Sheldrick, 2008)'
_computing_structure_solution 'SHELXS-97 (Sheldrick, 2008)'
_diffrn_ambient_temperature 173(2)
_diffrn_measured_fraction_theta_full 1.000
_diffrn_measured_fraction_theta_max 1.000
_diffrn_measurement_device_type 'Bruker APEX-II CCD'
_diffrn_measurement_method '\f and \w scans'
_diffrn_radiation_monochromator graphite
_diffrn_radiation_source 'fine-focus sealed tube'
_diffrn_radiation_type MoK\a
_diffrn_radiation_wavelength 0.71073
_diffrn_reflns_av_R_equivalents 0.0448
_diffrn_reflns_av_sigmaI/netI 0.0235
_diffrn_reflns_limit_h_max 9
_diffrn_reflns_limit_h_min -11
_diffrn_reflns_limit_k_max 24
_diffrn_reflns_limit_k_min -24
_diffrn_reflns_limit_l_max 18
_diffrn_reflns_limit_l_min -18
_diffrn_reflns_number 37791
_diffrn_reflns_theta_full 26.00
_diffrn_reflns_theta_max 26.00
_diffrn_reflns_theta_min 1.87
_exptl_absorpt_coefficient_mu 2.406
_exptl_absorpt_correction_T_max 0.4689
_exptl_absorpt_correction_T_min 0.3243
_exptl_absorpt_correction_type multi-scan
_exptl_absorpt_process_details SADABS
_exptl_crystal_colour colourless
_exptl_crystal_density_diffrn 1.698
_exptl_crystal_density_method 'not measured'
_exptl_crystal_description block
_exptl_crystal_F_000 1224
_exptl_crystal_size_max 0.60
_exptl_crystal_size_mid 0.52
_exptl_crystal_size_min 0.37
_refine_diff_density_max 0.709
_refine_diff_density_min -0.776
_refine_diff_density_rms 0.098
_refine_ls_extinction_coef 0.0091(3)
_refine_ls_extinction_expression Fc^*^=kFc[1+0.001xFc^2^\l^3^/sin(2\q)]^-1/4^
_refine_ls_extinction_method SHELXL
_refine_ls_goodness_of_fit_ref 1.031
_refine_ls_hydrogen_treatment constr
_refine_ls_matrix_type full
_refine_ls_number_parameters 272
_refine_ls_number_reflns 4703
_refine_ls_number_restraints 8
_refine_ls_restrained_S_all 1.036
_refine_ls_R_factor_all 0.0216
_refine_ls_R_factor_gt 0.0203
_refine_ls_shift/su_max 0.003
_refine_ls_shift/su_mean 0.000
_refine_ls_structure_factor_coef Fsqd
_refine_ls_weighting_details 'calc w=1/[\s^2^(Fo^2^)+(0.0334P)^2^+1.0678P] where P=(Fo^2^+2Fc^2^)/3'
_refine_ls_weighting_scheme calc
_refine_ls_wR_factor_gt 0.0558
_refine_ls_wR_factor_ref 0.0573
_reflns_number_gt 4474
_reflns_number_total 4703
_reflns_threshold_expression >2sigma(I)
_cod_data_source_file ic4030475_si_002.cif
_cod_data_source_block 6
_cod_depositor_comments
;
The following automatic conversions were performed:

'_symmetry_cell_setting' value 'Monoclinic' changed to 'monoclinic'
according to
/usr/data/users/saulius/crontab/automatic-downloads/rss-feeds/ACS/lib/dictionaries/cif_core.dic
dictionary named 'cif_core.dic' version 2.4.2 from 2011-04-26.

Automatic conversion script
Id: cif_fix_values 2281 2013-09-26 08:29:07Z andrius 

 Adding full bibliography for 4338083--4338087.cif.
;
_cod_original_sg_symbol_H-M P21/c
_cod_database_code 4338086

loop_
_symmetry_equiv_pos_as_xyz
'x, y, z'
'-x, y+1/2, -z+1/2'
'-x, -y, -z'
'x, -y-1/2, z-1/2'

loop_
_atom_site_label
_atom_site_type_symbol
_atom_site_fract_x
_atom_site_fract_y
_atom_site_fract_z
_atom_site_U_iso_or_equiv
_atom_site_adp_type
_atom_site_occupancy
_atom_site_symmetry_multiplicity
_atom_site_calc_flag
_atom_site_refinement_flags
I1 I -1.129698(16) -0.008341(6) 0.091727(9) 0.02619(7) Uani 1 1 d .
Cu1 Cu -0.85571(3) -0.037107(12) 0.072791(17) 0.02654(8) Uani 1 1 d U
S1 S -0.62734(6) 0.02128(2) 0.20286(4) 0.02652(11) Uani 1 1 d D
S2 S -0.89131(6) -0.15087(2) 0.08490(3) 0.02271(11) Uani 1 1 d .
O1 O -0.2705(2) -0.07668(9) 0.45246(12) 0.0455(4) Uani 1 1 d .
O2 O -0.32114(19) -0.21597(9) 0.45700(12) 0.0414(4) Uani 1 1 d .
O3 O -0.64021(17) -0.26682(7) 0.31427(11) 0.0339(3) Uani 1 1 d .
O4 O -0.53860(19) -0.11237(8) 0.12741(11) 0.0360(3) Uani 1 1 d .
C1 C -0.1411(3) -0.12069(13) 0.52342(17) 0.0418(6) Uani 1 1 d .
H1A H -0.1458 -0.1243 0.5872 0.050 Uiso 1 1 calc R
H1B H -0.0282 -0.1032 0.5419 0.050 Uiso 1 1 calc R
C2 C -0.1678(3) -0.18724(13) 0.47453(19) 0.0432(6) Uani 1 1 d .
H2A H -0.1716 -0.1827 0.4082 0.052 Uiso 1 1 calc R
H2B H -0.0718 -0.2169 0.5198 0.052 Uiso 1 1 calc R
C3 C -0.3455(3) -0.28098(13) 0.41527(18) 0.0409(6) Uani 1 1 d .
H3A H -0.2530 -0.3106 0.4645 0.049 Uiso 1 1 calc R
H3B H -0.3432 -0.2797 0.3506 0.049 Uiso 1 1 calc R
C4 C -0.5122(3) -0.30750(11) 0.39418(18) 0.0383(5) Uani 1 1 d .
H4A H -0.5259 -0.3546 0.3717 0.046 Uiso 1 1 calc R
H4B H -0.5199 -0.3050 0.4570 0.046 Uiso 1 1 calc R
C5 C -0.8040(2) -0.27474(10) 0.29103(14) 0.0251(4) Uani 1 1 d .
C6 C -0.8636(3) -0.33101(10) 0.31649(15) 0.0307(4) Uani 1 1 d .
H6A H -0.7890 -0.3670 0.3525 0.037 Uiso 1 1 calc R
C7 C -1.0315(3) -0.33440(11) 0.28926(16) 0.0336(5) Uani 1 1 d .
H7A H -1.0718 -0.3725 0.3075 0.040 Uiso 1 1 calc R
C8 C -1.1406(3) -0.28322(11) 0.23604(17) 0.0337(5) Uani 1 1 d .
H8A H -1.2565 -0.2861 0.2166 0.040 Uiso 1 1 calc R
C9 C -1.0811(3) -0.22702(10) 0.21065(15) 0.0288(4) Uani 1 1 d .
H9A H -1.1573 -0.1917 0.1738 0.035 Uiso 1 1 calc R
C10 C -0.9133(2) -0.22157(9) 0.23793(13) 0.0231(4) Uani 1 1 d .
C11 C -0.8473(3) -0.15872(9) 0.21626(14) 0.0243(4) Uani 1 1 d .
H11A H -0.7230 -0.1568 0.2639 0.029 Uiso 1 1 calc R
H11B H -0.8976 -0.1199 0.2315 0.029 Uiso 1 1 calc R
C12 C -0.7278(3) -0.20235(11) 0.08741(18) 0.0352(5) Uani 1 1 d .
H12A H -0.7372 -0.2479 0.1093 0.042 Uiso 1 1 calc R
H12B H -0.7484 -0.2055 0.0165 0.042 Uiso 1 1 calc R
C13 C -0.5513(3) -0.17770(12) 0.1570(2) 0.0425(6) Uani 1 1 d .
H13A H -0.5245 -0.1779 0.2293 0.051 Uiso 1 1 calc R
H13B H -0.4695 -0.2072 0.1520 0.051 Uiso 1 1 calc R
C14 C -0.4002(3) -0.07478(13) 0.20691(17) 0.0387(5) Uani 1 1 d .
H14A H -0.2972 -0.0818 0.2029 0.046 Uiso 1 1 calc R
H14B H -0.3761 -0.0902 0.2754 0.046 Uiso 1 1 calc R
C15 C -0.4457(2) -0.00151(11) 0.19380(18) 0.0341(5) Uani 1 1 d D
H15A H -0.4666 0.0129 0.1256 0.041 Uiso 1 1 calc R
H15B H -0.3465 0.0238 0.2468 0.041 Uiso 1 1 calc R
C16 C -0.5725(3) -0.00885(10) 0.32873(10) 0.0278(4) Uani 1 1 d D
H16A H -0.6705 -0.0018 0.3380 0.033 Uiso 1 1 calc R
H16B H -0.5516 -0.0575 0.3317 0.033 Uiso 1 1 calc R
C17 C -0.4181(3) 0.02437(11) 0.41723(15) 0.0294(4) Uani 1 1 d .
C18 C -0.4227(4) 0.09072(12) 0.44074(18) 0.0436(6) Uani 1 1 d .
H18A H -0.5237 0.1157 0.4005 0.052 Uiso 1 1 calc R
C19 C -0.2823(4) 0.12156(13) 0.5221(2) 0.0551(8) Uani 1 1 d .
H19A H -0.2870 0.1674 0.5366 0.066 Uiso 1 1 calc R
C20 C -0.1378(4) 0.08575(16) 0.58099(19) 0.0518(8) Uani 1 1 d .
H20A H -0.0418 0.1070 0.6364 0.062 Uiso 1 1 calc R
C21 C -0.1291(3) 0.01947(15) 0.56140(19) 0.0465(6) Uani 1 1 d .
H21A H -0.0283 -0.0052 0.6038 0.056 Uiso 1 1 calc R
C22 C -0.2690(3) -0.01168(12) 0.47876(17) 0.0347(5) Uani 1 1 d .

loop_
_atom_site_aniso_label
_atom_site_aniso_U_11
_atom_site_aniso_U_22
_atom_site_aniso_U_33
_atom_site_aniso_U_23
_atom_site_aniso_U_13
_atom_site_aniso_U_12
I1 0.02973(10) 0.02721(9) 0.02915(9) 0.00763(4) 0.02050(7) 0.00804(5)
Cu1 0.02641(14) 0.02577(14) 0.02640(13) 0.00552(9) 0.01280(10) -0.00110(9)
S1 0.0230(3) 0.0275(2) 0.0267(2) 0.00244(18) 0.0111(2) -0.00147(19)
S2 0.0252(2) 0.0205(2) 0.0225(2) 0.00178(16) 0.01228(19) -0.00010(18)
O1 0.0359(9) 0.0480(10) 0.0312(8) -0.0063(7) 0.0019(7) 0.0117(7)
O2 0.0257(8) 0.0546(10) 0.0423(9) 0.0016(8) 0.0164(7) 0.0010(7)
O3 0.0241(7) 0.0347(8) 0.0383(8) 0.0166(6) 0.0126(6) 0.0041(6)
O4 0.0319(8) 0.0434(9) 0.0333(7) 0.0107(6) 0.0170(7) 0.0022(7)
C1 0.0257(11) 0.0600(15) 0.0312(11) 0.0140(10) 0.0084(9) 0.0011(11)
C2 0.0277(11) 0.0502(14) 0.0499(13) 0.0211(11) 0.0187(10) 0.0096(10)
C3 0.0296(12) 0.0467(14) 0.0449(13) 0.0130(10) 0.0180(10) 0.0143(10)
C4 0.0300(12) 0.0370(11) 0.0411(12) 0.0150(9) 0.0133(10) 0.0118(10)
C5 0.0268(10) 0.0250(9) 0.0241(9) 0.0019(7) 0.0134(8) -0.0008(8)
C6 0.0352(11) 0.0232(9) 0.0329(10) 0.0069(8) 0.0170(9) 0.0019(8)
C7 0.0414(12) 0.0286(10) 0.0371(11) 0.0017(9) 0.0246(10) -0.0071(9)
C8 0.0297(11) 0.0395(12) 0.0384(11) -0.0016(9) 0.0220(9) -0.0024(9)
C9 0.0311(11) 0.0287(10) 0.0294(10) 0.0031(8) 0.0175(9) 0.0054(8)
C10 0.0292(10) 0.0208(9) 0.0212(8) -0.0003(7) 0.0142(8) 0.0006(8)
C11 0.0307(10) 0.0202(8) 0.0218(9) 0.0011(7) 0.0132(8) 0.0007(8)
C12 0.0466(13) 0.0268(10) 0.0441(12) 0.0046(9) 0.0318(11) 0.0108(9)
C13 0.0372(13) 0.0410(13) 0.0583(14) 0.0195(11) 0.0309(12) 0.0163(10)
C14 0.0237(10) 0.0574(14) 0.0370(11) 0.0064(10) 0.0171(9) 0.0086(10)
C15 0.0240(11) 0.0469(12) 0.0332(11) 0.0012(9) 0.0161(9) -0.0077(9)
C16 0.0251(11) 0.0307(10) 0.0291(10) 0.0010(8) 0.0149(9) -0.0030(8)
C17 0.0337(11) 0.0347(10) 0.0240(9) -0.0044(8) 0.0178(9) -0.0093(9)
C18 0.0629(16) 0.0351(12) 0.0341(11) -0.0030(9) 0.0259(11) -0.0079(11)
C19 0.092(2) 0.0410(13) 0.0410(13) -0.0176(11) 0.0402(15) -0.0299(15)
C20 0.0543(17) 0.074(2) 0.0345(12) -0.0237(12) 0.0284(12) -0.0354(15)
C21 0.0323(13) 0.0751(18) 0.0321(12) -0.0191(12) 0.0165(10) -0.0164(12)
C22 0.0296(12) 0.0491(13) 0.0272(10) -0.0095(9) 0.0159(9) -0.0074(10)

loop_
_atom_type_symbol
_atom_type_description
_atom_type_scat_dispersion_real
_atom_type_scat_dispersion_imag
_atom_type_scat_source
C C 0.0033 0.0016 'International Tables Vol C Tables 4.2.6.8 and 6.1.1.4'
H H 0.0000 0.0000 'International Tables Vol C Tables 4.2.6.8 and 6.1.1.4'
O O 0.0106 0.0060 'International Tables Vol C Tables 4.2.6.8 and 6.1.1.4'
S S 0.1246 0.1234 'International Tables Vol C Tables 4.2.6.8 and 6.1.1.4'
Cu Cu 0.3201 1.2651 'International Tables Vol C Tables 4.2.6.8 and 6.1.1.4'
I I -0.4742 1.8119 'International Tables Vol C Tables 4.2.6.8 and 6.1.1.4'

loop_
_geom_angle_atom_site_label_1
_geom_angle_atom_site_label_2
_geom_angle_atom_site_label_3
_geom_angle
_geom_angle_site_symmetry_1
_geom_angle_site_symmetry_3
Cu1 I1 Cu1 64.535(9) 3_355 .
S2 Cu1 S1 121.977(19) . .
S2 Cu1 I1 118.766(15) . 3_355
S1 Cu1 I1 102.416(16) . 3_355
S2 Cu1 I1 91.377(15) . .
S1 Cu1 I1 106.562(16) . .
I1 Cu1 I1 115.465(9) 3_355 .
S2 Cu1 Cu1 117.428(18) . 3_355
S1 Cu1 Cu1 118.016(19) . 3_355
I1 Cu1 Cu1 60.298(9) 3_355 3_355
I1 Cu1 Cu1 55.168(9) . 3_355
C15 S1 C16 103.14(11) . .
C15 S1 Cu1 106.10(8) . .
C16 S1 Cu1 111.47(7) . .
C12 S2 C11 102.20(10) . .
C12 S2 Cu1 114.37(8) . .
C11 S2 Cu1 102.09(6) . .
C22 O1 C1 119.54(18) . .
C3 O2 C2 111.87(18) . .
C5 O3 C4 118.03(15) . .
C13 O4 C14 113.83(17) . .
O1 C1 C2 108.67(18) . .
O2 C2 C1 110.7(2) . .
O2 C3 C4 109.46(19) . .
O3 C4 C3 106.64(18) . .
O3 C5 C6 124.10(17) . .
O3 C5 C10 115.43(17) . .
C6 C5 C10 120.47(18) . .
C7 C6 C5 119.75(19) . .
C8 C7 C6 120.54(19) . .
C7 C8 C9 119.7(2) . .
C10 C9 C8 121.29(19) . .
C9 C10 C5 118.23(18) . .
C9 C10 C11 120.93(17) . .
C5 C10 C11 120.75(18) . .
C10 C11 S2 114.92(13) . .
C13 C12 S2 114.63(16) . .
O4 C13 C12 108.71(18) . .
O4 C14 C15 109.47(17) . .
C14 C15 S1 116.16(14) . .
C17 C16 S1 114.34(13) . .
C18 C17 C22 118.3(2) . .
C18 C17 C16 120.7(2) . .
C22 C17 C16 120.94(19) . .
C17 C18 C19 121.2(3) . .
C20 C19 C18 119.7(2) . .
C19 C20 C21 120.9(2) . .
C20 C21 C22 119.7(3) . .
O1 C22 C17 116.15(19) . .
O1 C22 C21 123.7(2) . .
C17 C22 C21 120.1(2) . .

loop_
_geom_bond_atom_site_label_1
_geom_bond_atom_site_label_2
_geom_bond_distance
_geom_bond_site_symmetry_2
I1 Cu1 2.5871(3) 3_355
I1 Cu1 2.7377(3) .
Cu1 S2 2.3234(5) .
Cu1 S1 2.3247(6) .
Cu1 I1 2.5871(3) 3_355
Cu1 Cu1 2.8456(5) 3_355
S1 C15 1.8020(10) .
S1 C16 1.8044(9) .
S2 C12 1.807(2) .
S2 C11 1.8190(18) .
O1 C22 1.360(3) .
O1 C1 1.426(3) .
O2 C3 1.414(3) .
O2 C2 1.415(3) .
O3 C5 1.368(2) .
O3 C4 1.431(2) .
O4 C13 1.407(3) .
O4 C14 1.435(3) .
C1 C2 1.483(4) .
C3 C4 1.493(3) .
C5 C6 1.391(3) .
C5 C10 1.400(3) .
C6 C7 1.379(3) .
C7 C8 1.370(3) .
C8 C9 1.389(3) .
C9 C10 1.381(3) .
C10 C11 1.505(3) .
C12 C13 1.494(3) .
C14 C15 1.511(3) .
C16 C17 1.516(3) .
C17 C18 1.383(3) .
C17 C22 1.398(3) .
C18 C19 1.389(4) .
C19 C20 1.363(4) .
C20 C21 1.372(4) .
C21 C22 1.398(3) .
